data_7010318
loop_
_publ_author_name
'Bickley, Jamie F.'
'Bonar-Law, Richard P.'
'Femoni, Cristina'
'MacLean, Elizabeth J.'
'Steiner, Alexander'
'Teat, Simon J.'

_publ_section_title
;
 Dirhodium(II) carboxylate complexes as building blocks. Synthesis and
 structures of square boxes with tilted walls&#x200A;&#x2020;
;
_journal_issue 22
_journal_name_full 'Journal of the Chemical Society, Dalton Transactions'
_journal_page_first 4025
_journal_paper_doi 10.1039/b008060h
_journal_year 2000
_chemical_formula_sum 'C114 H156 O62 Rh8'
_chemical_formula_weight 3341.98
_chemical_name_systematic
; 
 ? 
;
_space_group_IT_number 13
_symmetry_cell_setting monoclinic
_symmetry_space_group_name_Hall '-P 2yc'
_symmetry_space_group_name_H-M 'P 1 2/c 1'
_atom_sites_solution_hydrogens geom
_atom_sites_solution_primary direct
_atom_sites_solution_secondary difmap
_audit_creation_method SHELXL-97
_cell_angle_alpha 90.00
_cell_angle_beta 131.477(2)
_cell_angle_gamma 90.00
_cell_formula_units_Z 2
_cell_length_a 28.749(2)
_cell_length_b 8.5745(7)
_cell_length_c 40.222(3)
_cell_measurement_temperature 150(2)
_cell_volume 7428.6(10)
_computing_data_collection 'IPDS (STOE, 1997)'
_computing_data_reduction 'X-RED (STOE, 1996)'
_computing_structure_refinement 'SHELXL-97 (Sheldrick, 1997)'
_computing_structure_solution 'SHELXS-97 (Sheldrick, 1990)'
_diffrn_ambient_temperature 150(2)
_diffrn_detector_area_resol_mean 6.67
_diffrn_measured_fraction_theta_full 0.993
_diffrn_measured_fraction_theta_max 0.993
_diffrn_measurement_device_type 'STOE IPDS'
_diffrn_measurement_method 'IMAGE PLATE'
_diffrn_radiation_monochromator graphite
_diffrn_radiation_source 'fine-focus sealed tube'
_diffrn_radiation_wavelength 0.68850
_diffrn_reflns_av_R_equivalents 0.0882
_diffrn_reflns_av_sigmaI/netI 0.1020
_diffrn_reflns_limit_h_max 35
_diffrn_reflns_limit_h_min -33
_diffrn_reflns_limit_k_max 10
_diffrn_reflns_limit_k_min -10
_diffrn_reflns_limit_l_max 40
_diffrn_reflns_limit_l_min -49
_diffrn_reflns_number 39880
_diffrn_reflns_theta_full 25.00
_diffrn_reflns_theta_max 25.00
_diffrn_reflns_theta_min 3.96
_exptl_absorpt_coefficient_mu 0.850
_exptl_absorpt_correction_T_max 0.9916
_exptl_absorpt_correction_T_min 0.8761
_exptl_absorpt_correction_type none
_exptl_crystal_colour green
_exptl_crystal_density_diffrn 1.494
_exptl_crystal_density_method 'not measured'
_exptl_crystal_description prism
_exptl_crystal_F_000 3392
_exptl_crystal_size_max 0.16
_exptl_crystal_size_mid 0.04
_exptl_crystal_size_min 0.01
_refine_diff_density_max 1.691
_refine_diff_density_min -3.692
_refine_diff_density_rms 0.233
_refine_ls_extinction_coef 0.00052(9)
_refine_ls_extinction_expression Fc^*^=kFc[1+0.001xFc^2^\l^3^/sin(2\q)]^-1/4^
_refine_ls_extinction_method SHELXL
_refine_ls_goodness_of_fit_ref 1.349
_refine_ls_hydrogen_treatment mixed
_refine_ls_matrix_type full
_refine_ls_number_parameters 784
_refine_ls_number_reflns 14311
_refine_ls_number_restraints 47
_refine_ls_restrained_S_all 1.352
_refine_ls_R_factor_all 0.1841
_refine_ls_R_factor_gt 0.1514
_refine_ls_shift/su_max 0.000
_refine_ls_shift/su_mean 0.000
_refine_ls_structure_factor_coef Fsqd
_refine_ls_weighting_details 'calc w=1/[\s^2^(Fo^2^)+(0.0001P)^2^+328.1046P] where P=(Fo^2^+2Fc^2^)/3'
_refine_ls_weighting_scheme calc
_refine_ls_wR_factor_gt 0.2936
_refine_ls_wR_factor_ref 0.3040
_reflns_number_gt 11344
_reflns_number_total 14311
_reflns_threshold_expression >2sigma(I)
_cod_data_source_file b008060h.txt
_cod_data_source_block dart44
_cod_depositor_comments
;
The following automatic conversions were performed:
'_atom_site_symetry_multiplicity' tag replaced with
'_atom_site_symmetry_multiplicity'.

Automatic conversion script
Id: cif_correct_tags 1440 2010-10-19 06:21:57Z saulius 

The following automatic conversions were performed:
'_symmetry_cell_setting' value 'Monoclinic' changed to 'monoclinic'
according to '/home/saulius/struct/CIF-dictionaries/cif_core.dic'
dictionary named 'cif_core.dic' version 2.4.1 from 2010-06-29.

Automatic conversion script
Id: cif_fix_enum 1527 2010-12-29 10:47:43Z saulius 
;
_cod_original_cell_volume 7428.7(10)
_cod_original_sg_symbol_H-M P2/c
_cod_database_code 7010318

loop_
_symmetry_equiv_pos_as_xyz
'x, y, z'
'-x, y, -z+1/2'
'-x, -y, -z'
'x, -y, z-1/2'

loop_
_atom_site_label
_atom_site_type_symbol
_atom_site_fract_x
_atom_site_fract_y
_atom_site_fract_z
_atom_site_U_iso_or_equiv
_atom_site_adp_type
_atom_site_occupancy
_atom_site_symmetry_multiplicity
_atom_site_calc_flag
_atom_site_refinement_flags
_atom_site_disorder_assembly
_atom_site_disorder_group
Rh1 Rh 0.68840(6) 0.39815(16) 0.50851(4) 0.0215(3) Uani 1 1 d . . .
Rh2 Rh 0.66673(7) 0.13056(15) 0.48859(4) 0.0253(4) Uani 1 1 d . . .
Rh3 Rh 0.18588(6) 0.32520(15) 0.20084(4) 0.0186(3) Uani 1 1 d . . .
Rh4 Rh 0.20524(6) 0.59532(16) 0.20113(4) 0.0196(3) Uani 1 1 d . . .
O1 O 0.6970(6) 0.1612(15) 0.4556(4) 0.030(3) Uani 1 1 d . . .
O2 O 0.7000(5) 0.4211(14) 0.4639(3) 0.025(3) Uani 1 1 d . . .
O3 O 0.7783(5) 0.3345(14) 0.5576(4) 0.026(3) Uani 1 1 d . . .
O4 O 0.7556(6) 0.0778(14) 0.5439(4) 0.031(3) Uani 1 1 d . . .
O5 O 0.6736(5) 0.3575(14) 0.5508(3) 0.028(3) Uani 1 1 d . . .
O6 O 0.6401(6) 0.1129(15) 0.5247(4) 0.031(3) Uani 1 1 d . . .
O7 O 0.5795(6) 0.1956(14) 0.4348(4) 0.034(3) Uani 1 1 d . . .
O8 O 0.5965(5) 0.4456(13) 0.4586(3) 0.023(3) Uani 1 1 d . . .
O9 O 0.8577(6) 0.0221(15) 0.6309(4) 0.032(3) Uani 1 1 d . . .
O10 O 0.6982(5) 0.2266(15) 0.6268(4) 0.029(3) Uani 1 1 d . . .
O11 O 0.2910(5) 0.5659(12) 0.2615(3) 0.020(2) Uani 1 1 d . . .
O12 O 0.2760(5) 0.3047(13) 0.2576(3) 0.020(2) Uani 1 1 d . . .
O13 O 0.1601(5) 0.3794(13) 0.2352(3) 0.025(3) Uani 1 1 d . . .
O14 O 0.1696(4) 0.6382(12) 0.2301(3) 0.017(2) Uani 1 1 d . . .
O15 O 0.0979(5) 0.3606(14) 0.1429(3) 0.027(3) Uani 1 1 d . . .
O16 O 0.1173(5) 0.6145(14) 0.1408(3) 0.022(2) Uani 1 1 d . . .
O17 O 0.2391(5) 0.5338(13) 0.1718(3) 0.019(2) Uani 1 1 d . . .
O18 O 0.2113(5) 0.2838(13) 0.1647(3) 0.016(2) Uani 1 1 d . . .
O19 O 0.0734(5) 0.4445(14) 0.2417(4) 0.027(3) Uani 1 1 d . . .
O20 O -0.0221(5) 0.5570(18) 0.0902(4) 0.040(4) Uani 1 1 d . . .
C1 C 0.7052(7) 0.298(2) 0.4492(5) 0.022(4) Uani 1 1 d . . .
C2 C 0.7905(8) 0.1939(19) 0.5656(5) 0.022(4) Uani 1 1 d . . .
C3 C 0.6519(7) 0.225(2) 0.5491(5) 0.024(4) Uani 1 1 d . . .
C4 C 0.5631(7) 0.3306(19) 0.4315(5) 0.024(4) Uani 1 1 d . . .
C5 C 0.8587(8) 0.151(2) 0.6090(5) 0.023(4) Uiso 1 1 d . . .
C6 C 0.8959(11) 0.099(3) 0.5958(6) 0.060(8) Uani 1 1 d . . .
H6A H 0.9384 0.0721 0.6225 0.071 Uiso 1 1 calc R . .
H6B H 0.8969 0.1833 0.5799 0.071 Uiso 1 1 calc R . .
H6C H 0.8760 0.0068 0.5765 0.071 Uiso 1 1 calc R . .
C7 C 0.8904(8) 0.290(2) 0.6399(6) 0.036(5) Uani 1 1 d . . .
H7A H 0.9327 0.2603 0.6664 0.043 Uiso 1 1 calc R . .
H7B H 0.8670 0.3222 0.6485 0.043 Uiso 1 1 calc R . .
H7C H 0.8921 0.3758 0.6247 0.043 Uiso 1 1 calc R . .
C8 C 0.8257(9) 0.031(2) 0.6449(5) 0.033(5) Uani 1 1 d . . .
C9 C 0.8425(9) -0.079(2) 0.6774(5) 0.033(4) Uani 1 1 d . . .
H9 H 0.8748 -0.1518 0.6883 0.039 Uiso 1 1 calc R . .
C10 C 0.8116(9) -0.083(2) 0.6938(6) 0.034(5) Uani 1 1 d . . .
C11 C 0.7613(7) 0.016(2) 0.6754(5) 0.030(4) Uani 1 1 d . . .
H11 H 0.7383 0.0116 0.6847 0.036 Uiso 1 1 calc R . .
C12 C 0.7459(8) 0.121(2) 0.6434(5) 0.029(4) Uani 1 1 d . . .
C13 C 0.7771(8) 0.137(2) 0.6292(5) 0.028(4) Uani 1 1 d . . .
H13 H 0.7666 0.2176 0.6090 0.033 Uiso 1 1 calc R . .
C14 C 0.6399(8) 0.204(3) 0.5810(7) 0.041(5) Uani 1 1 d . . .
C15 C 0.6158(10) 0.049(3) 0.5757(6) 0.052(6) Uani 1 1 d . . .
C16 C 0.5988(11) 0.339(3) 0.5725(6) 0.054(6) Uani 1 1 d . . .
H16A H 0.5896 0.3287 0.5919 0.065 Uiso 1 1 calc R . .
H16B H 0.5599 0.3365 0.5415 0.065 Uiso 1 1 calc R . .
H16C H 0.6203 0.4375 0.5786 0.065 Uiso 1 1 calc R . .
C17 C 0.4969(8) 0.3741(19) 0.3922(5) 0.024(4) Uani 1 1 d . . .
C18 C 0.4541(9) 0.336(2) 0.3941(6) 0.035(5) Uani 1 1 d . . .
C19 C 0.3887(8) 0.357(2) 0.3553(6) 0.028(4) Uiso 1 1 d . . .
C20 C 0.3769(7) 0.413(2) 0.3177(5) 0.022(4) Uani 1 1 d . . .
C21 C 0.4225(7) 0.4539(18) 0.3170(5) 0.018(3) Uani 1 1 d . . .
C22 C 0.4854(8) 0.439(2) 0.3551(5) 0.027(4) Uani 1 1 d . . .
C23 C 0.4705(9) 0.277(3) 0.4363(6) 0.058(8) Uani 1 1 d . . .
H23A H 0.4323 0.2549 0.4306 0.070 Uiso 1 1 calc R . .
H23B H 0.4947 0.3561 0.4596 0.070 Uiso 1 1 calc R . .
H23C H 0.4951 0.1809 0.4460 0.070 Uiso 1 1 calc R . .
C24 C 0.3365(9) 0.321(3) 0.3544(6) 0.053(7) Uani 1 1 d . . .
H24A H 0.2967 0.3444 0.3249 0.063 Uiso 1 1 calc R . .
H24B H 0.3412 0.3843 0.3767 0.063 Uiso 1 1 calc R . .
H24C H 0.3379 0.2100 0.3610 0.063 Uiso 1 1 calc R . .
C25 C 0.4070(8) 0.523(2) 0.2767(6) 0.030(4) Uiso 1 1 d . . .
H25A H 0.4454 0.5444 0.2826 0.035 Uiso 1 1 calc R . .
H25B H 0.3840 0.6202 0.2691 0.035 Uiso 1 1 calc R . .
H25C H 0.3815 0.4493 0.2519 0.035 Uiso 1 1 calc R . .
C26 C 0.5327(8) 0.484(3) 0.3542(7) 0.048(6) Uani 1 1 d . . .
H26A H 0.5132 0.5251 0.3248 0.058 Uiso 1 1 calc R . .
H26B H 0.5581 0.3929 0.3606 0.058 Uiso 1 1 calc R . .
H26C H 0.5590 0.5645 0.3767 0.058 Uiso 1 1 calc R . .
C27 C 0.3093(7) 0.4310(18) 0.2756(5) 0.016(3) Uiso 1 1 d . . .
C28 C 0.1547(7) 0.5201(19) 0.2403(5) 0.017(3) Uani 1 1 d . . .
C29 C 0.0834(8) 0.494(2) 0.1259(5) 0.028(4) Uani 1 1 d . . .
C30 C 0.2310(7) 0.397(2) 0.1575(4) 0.020(3) Uani 1 1 d . . .
C31 C 0.1233(8) 0.551(2) 0.2594(5) 0.029(4) Uani 1 1 d . . .
C32 C 0.1701(8) 0.505(2) 0.3083(6) 0.031(4) Uani 1 1 d . . .
H32A H 0.1521 0.5230 0.3218 0.038 Uiso 1 1 calc R . .
H32B H 0.2079 0.5672 0.3237 0.038 Uiso 1 1 calc R . .
H32C H 0.1804 0.3939 0.3108 0.038 Uiso 1 1 calc R . .
C33 C 0.1001(8) 0.715(2) 0.2535(6) 0.029(4) Uani 1 1 d . . .
H33A H 0.0814 0.7242 0.2668 0.035 Uiso 1 1 calc R . .
H33B H 0.0690 0.7398 0.2218 0.035 Uiso 1 1 calc R . .
H33C H 0.1349 0.7883 0.2682 0.035 Uiso 1 1 calc R . .
C34 C 0.0268(8) 0.430(2) 0.1962(6) 0.031(4) Uani 1 1 d . . .
C35 C -0.0185(9) 0.324(3) 0.1827(7) 0.039(5) Uiso 1 1 d . . .
H35 H -0.0164 0.2689 0.2042 0.047 Uiso 1 1 calc R . .
C36 C -0.0675(10) 0.296(2) 0.1375(7) 0.047(6) Uani 1 1 d . . .
C37 C -0.0663(10) 0.363(3) 0.1070(7) 0.044(5) Uiso 1 1 d . . .
H37 H -0.0968 0.3359 0.0765 0.053 Uiso 1 1 calc R . .
C38 C -0.0222(9) 0.466(2) 0.1203(6) 0.033(4) Uiso 1 1 d . . .
C39 C 0.0258(8) 0.508(2) 0.1656(6) 0.029(4) Uani 1 1 d . . .
H39 H 0.0557 0.5858 0.1744 0.035 Uiso 1 1 calc R . .
C40 C 0.0156(8) 0.513(2) 0.0823(6) 0.027(4) Uiso 1 1 d . . .
C41 C -0.0086(10) 0.353(3) 0.0574(7) 0.055(6) Uani 1 1 d . . .
H41A H -0.0517 0.3642 0.0296 0.066 Uiso 1 1 calc R . .
H41B H -0.0066 0.2745 0.0761 0.066 Uiso 1 1 calc R . .
H41C H 0.0173 0.3192 0.0510 0.066 Uiso 1 1 calc R . .
C42 C 0.0107(9) 0.634(3) 0.0533(6) 0.049(6) Uani 1 1 d . . .
H42A H -0.0327 0.6434 0.0257 0.058 Uiso 1 1 calc R . .
H42B H 0.0363 0.6029 0.0464 0.058 Uiso 1 1 calc R . .
H42C H 0.0252 0.7343 0.0688 0.058 Uiso 1 1 calc R . .
C43 C 0.2487(8) 0.363(2) 0.1304(5) 0.027(4) Uani 1 1 d . . .
C44 C 0.2081(8) 0.429(2) 0.0862(5) 0.027(4) Uani 1 1 d . . .
C45 C 0.2250(8) 0.401(2) 0.0611(5) 0.030(4) Uani 1 1 d . . .
C46 C 0.2777(7) 0.3203(18) 0.0787(5) 0.017(3) Uani 1 1 d . . .
C47 C 0.3162(7) 0.2502(19) 0.1209(5) 0.019(3) Uiso 1 1 d . . .
C48 C 0.3005(8) 0.279(2) 0.1477(5) 0.025(4) Uani 1 1 d . . .
C49 C 0.1513(8) 0.520(3) 0.0686(6) 0.038(5) Uani 1 1 d . . .
H49A H 0.1303 0.5554 0.0383 0.045 Uiso 1 1 calc R . .
H49B H 0.1634 0.6108 0.0876 0.045 Uiso 1 1 calc R . .
H49C H 0.1232 0.4538 0.0682 0.045 Uiso 1 1 calc R . .
C50 C 0.1805(8) 0.456(3) 0.0135(6) 0.037(5) Uani 1 1 d . . .
H50A H 0.1975 0.4309 -0.0004 0.044 Uiso 1 1 calc R . .
H50B H 0.1746 0.5687 0.0126 0.044 Uiso 1 1 calc R . .
H50C H 0.1405 0.4029 -0.0026 0.044 Uiso 1 1 calc R . .
C51 C 0.3739(10) 0.164(3) 0.1406(7) 0.055(7) Uani 1 1 d . . .
H51A H 0.3925 0.1262 0.1702 0.067 Uiso 1 1 calc R . .
H51B H 0.4031 0.2328 0.1430 0.067 Uiso 1 1 calc R . .
H51C H 0.3641 0.0745 0.1216 0.067 Uiso 1 1 calc R . .
C52 C 0.3414(9) 0.207(3) 0.1935(6) 0.041(5) Uani 1 1 d . . .
H52A H 0.3761 0.1519 0.1994 0.049 Uiso 1 1 calc R . .
H52B H 0.3170 0.1329 0.1952 0.049 Uiso 1 1 calc R . .
H52C H 0.3576 0.2891 0.2157 0.049 Uiso 1 1 calc R . .
O100 O 0.7124(5) 0.6510(14) 0.5293(3) 0.030(3) Uani 1 1 d DU . .
H100 H 0.6997 0.7302 0.5083 0.036 Uiso 1 1 calc R . .
C100 C 0.7488(13) 0.691(3) 0.5773(6) 0.068(8) Uani 1 1 d DU . .
H10A H 0.776(7) 0.588(16) 0.598(3) 0.102 Uiso 1 1 calc R . .
H10B H 0.717(5) 0.72(2) 0.5821(14) 0.102 Uiso 1 1 calc R . .
H10C H 0.780(8) 0.788(19) 0.587(2) 0.102 Uiso 1 1 calc R . .
O101 O 0.6390(8) -0.1270(18) 0.4671(5) 0.058(5) Uani 1 1 d DU . .
H101 H 0.6487 -0.1759 0.4544 0.086 Uiso 1 1 calc R . .
C101 C 0.5738(11) -0.180(4) 0.4480(10) 0.124(16) Uani 1 1 d DU . .
H10D H 0.5584 -0.1074 0.4577 0.187 Uiso 1 1 calc R . .
H10E H 0.5764 -0.2850 0.4586 0.187 Uiso 1 1 calc R . .
H10F H 0.5452 -0.1800 0.4155 0.187 Uiso 1 1 calc R . .
O102 O 0.1632(5) 0.0744(15) 0.2029(4) 0.028(3) Uani 1 1 d DU . .
H102 H 0.1674 0.0704 0.1841 0.043 Uiso 1 1 calc R . .
C102 C 0.0976(7) 0.036(3) 0.1808(7) 0.050(6) Uani 1 1 d DU . .
H10A H 0.0807 0.1196 0.1869 0.075 Uiso 1 1 calc R . .
H10B H 0.0964 -0.0626 0.1924 0.075 Uiso 1 1 calc R . .
H10C H 0.0726 0.0276 0.1487 0.075 Uiso 1 1 calc R . .
O103 O 0.4449(16) -0.003(4) 0.2888(10) 0.070(11) Uani 0.50 1 d PDU . .
H103 H 0.4136 0.0518 0.2780 0.105 Uiso 0.50 1 calc PR . .
C103 C 0.483(3) -0.021(8) 0.3386(12) 0.11(2) Uani 0.50 1 d PDU . .
H10G H 0.4587 -0.0769 0.3438 0.161 Uiso 0.50 1 calc PR . .
H10H H 0.4946 0.0819 0.3524 0.161 Uiso 0.50 1 calc PR . .
H10I H 0.5210 -0.0809 0.3515 0.161 Uiso 0.50 1 calc PR . .
O104 O 0.6067(16) 0.723(5) 0.3335(12) 0.064(10) Uani 0.50 1 d PDU . .
H104 H 0.5740 0.6804 0.3112 0.096 Uiso 0.50 1 calc PR . .
C104 C 0.656(2) 0.717(7) 0.3294(16) 0.12(3) Uani 0.50 1 d PDU . .
H10G H 0.6725 0.6112 0.3356 0.182 Uiso 0.50 1 calc PR . .
H10H H 0.6895 0.7899 0.3507 0.182 Uiso 0.50 1 calc PR . .
H10I H 0.6370 0.7469 0.2992 0.182 Uiso 0.50 1 calc PR . .
O105 O 0.2108(13) 0.910(9) 0.0440(18) 0.34(3) Uiso 1 1 d DU . .
H105 H 0.2236 0.8247 0.0575 0.506 Uiso 1 1 calc R . .
C105 C 0.151(3) 0.965(12) 0.037(3) 0.35(5) Uiso 1 1 d DU . .
H10L H 0.1374 0.8796 0.0444 0.530 Uiso 1 1 calc R . .
H10M H 0.1178 0.9935 0.0054 0.530 Uiso 1 1 calc R . .
H10N H 0.1622 1.0555 0.0554 0.530 Uiso 1 1 calc R . .
O106 O 0.2247(6) 0.8579(13) 0.1986(4) 0.030(3) Uani 1 1 d . . .
O107 O 0.6746(12) -0.272(2) 0.4260(7) 0.103(8) Uani 1 1 d . . .
O108 O 0.6545(12) 0.199(3) 0.6755(9) 0.118(9) Uiso 1 1 d . . .
O109 O 0.3268(9) 1.006(2) 0.2684(6) 0.080(6) Uani 1 1 d . . .
O110 O 0.1955(19) 0.953(5) 0.1247(14) 0.204(17) Uiso 1 1 d . . .
O111 O 0.5000 0.869(11) 0.2500 0.31(4) Uiso 1 2 d S . .
O112 O 0.5000 0.466(19) 0.2500 0.49(8) Uiso 1 2 d S . .

loop_
_atom_site_aniso_label
_atom_site_aniso_U_11
_atom_site_aniso_U_22
_atom_site_aniso_U_33
_atom_site_aniso_U_23
_atom_site_aniso_U_13
_atom_site_aniso_U_12
Rh1 0.0229(7) 0.0163(7) 0.0133(6) 0.0048(5) 0.0069(5) 0.0134(6)
Rh2 0.0367(8) 0.0121(7) 0.0153(6) 0.0052(5) 0.0123(6) 0.0127(6)
Rh3 0.0151(6) 0.0191(7) 0.0130(6) -0.0048(5) 0.0056(5) -0.0084(5)
Rh4 0.0161(6) 0.0181(7) 0.0128(6) -0.0023(5) 0.0047(5) -0.0061(5)
O1 0.050(8) 0.026(7) 0.015(5) -0.001(5) 0.022(6) -0.002(6)
O2 0.027(6) 0.028(7) 0.019(5) 0.012(5) 0.015(5) 0.021(5)
O3 0.028(6) 0.022(7) 0.021(5) 0.004(5) 0.014(5) 0.014(5)
O4 0.043(8) 0.023(7) 0.023(6) 0.014(5) 0.021(6) 0.025(6)
O5 0.027(6) 0.028(7) 0.015(5) -0.008(5) 0.008(5) 0.006(5)
O6 0.033(7) 0.028(7) 0.020(6) -0.003(5) 0.013(5) -0.005(6)
O7 0.044(8) 0.012(6) 0.016(6) 0.008(5) 0.007(6) 0.014(6)
O8 0.021(6) 0.012(6) 0.016(5) 0.004(4) 0.004(5) 0.010(5)
O9 0.033(7) 0.025(7) 0.020(6) 0.012(5) 0.010(6) 0.020(6)
O10 0.026(6) 0.037(8) 0.015(5) 0.002(5) 0.009(5) 0.004(6)
O11 0.019(6) 0.013(6) 0.009(5) -0.004(4) 0.001(4) -0.009(4)
O12 0.010(5) 0.017(6) 0.020(5) 0.006(5) 0.004(5) 0.004(4)
O13 0.033(7) 0.013(6) 0.020(5) -0.001(5) 0.014(5) 0.005(5)
O14 0.010(5) 0.015(6) 0.014(5) 0.000(4) 0.003(4) -0.001(4)
O15 0.022(6) 0.029(7) 0.015(5) -0.007(5) 0.006(5) -0.013(5)
O16 0.014(5) 0.023(6) 0.017(5) 0.004(5) 0.004(5) 0.007(5)
O17 0.006(5) 0.025(6) 0.014(5) 0.000(5) 0.002(4) -0.010(4)
O18 0.013(5) 0.021(6) 0.015(5) -0.008(4) 0.010(5) -0.004(4)
O19 0.021(6) 0.026(7) 0.024(6) 0.000(5) 0.012(5) -0.008(5)
O20 0.011(6) 0.067(10) 0.028(6) 0.010(7) 0.007(5) 0.004(6)
C1 0.018(8) 0.028(10) 0.022(8) 0.008(7) 0.013(7) 0.009(7)
C2 0.025(9) 0.016(9) 0.019(8) 0.006(7) 0.012(7) 0.014(7)
C3 0.019(8) 0.026(10) 0.016(8) 0.002(7) 0.007(7) 0.004(7)
C4 0.020(8) 0.017(9) 0.008(7) 0.000(6) -0.002(6) 0.008(7)
C6 0.063(15) 0.09(2) 0.031(10) 0.032(12) 0.034(11) 0.065(15)
C7 0.026(10) 0.048(13) 0.028(9) 0.012(9) 0.015(8) 0.007(9)
C8 0.054(12) 0.023(10) 0.017(8) 0.007(7) 0.021(9) 0.016(9)
C9 0.038(11) 0.011(9) 0.022(8) 0.000(7) 0.009(8) 0.013(8)
C10 0.036(10) 0.041(12) 0.029(9) -0.022(9) 0.023(9) -0.023(9)
C11 0.009(8) 0.047(12) 0.021(8) -0.006(8) 0.004(7) -0.018(8)
C12 0.022(9) 0.032(11) 0.016(7) 0.006(7) 0.006(7) 0.006(8)
C13 0.031(9) 0.014(9) 0.019(8) 0.004(6) 0.008(7) 0.005(7)
C14 0.017(9) 0.042(13) 0.042(11) -0.014(10) 0.011(9) -0.010(9)
C15 0.043(13) 0.073(17) 0.025(10) -0.010(11) 0.016(10) -0.028(12)
C16 0.065(15) 0.062(16) 0.025(10) 0.011(10) 0.025(11) 0.017(13)
C17 0.027(9) 0.015(8) 0.012(7) -0.003(6) 0.006(7) 0.001(7)
C18 0.037(11) 0.033(11) 0.020(8) -0.009(8) 0.013(8) -0.020(9)
C20 0.012(7) 0.023(9) 0.017(7) -0.005(7) 0.004(6) -0.007(7)
C21 0.011(7) 0.016(8) 0.018(7) 0.008(6) 0.005(6) 0.001(6)
C22 0.018(9) 0.028(10) 0.021(8) 0.002(7) 0.006(7) 0.003(7)
C23 0.021(10) 0.083(18) 0.019(9) 0.019(10) -0.009(8) -0.029(11)
C24 0.038(11) 0.092(19) 0.014(8) 0.005(10) 0.011(8) -0.025(12)
C26 0.006(8) 0.089(18) 0.044(11) 0.019(12) 0.014(8) -0.001(10)
C28 0.009(7) 0.019(9) 0.012(7) -0.004(6) 0.003(6) -0.002(6)
C29 0.021(9) 0.035(11) 0.009(7) 0.007(7) 0.002(7) 0.009(8)
C30 0.012(7) 0.031(10) 0.009(6) 0.001(7) 0.004(6) -0.001(7)
C31 0.024(9) 0.038(11) 0.018(8) -0.017(8) 0.011(7) -0.017(8)
C32 0.032(10) 0.029(11) 0.033(10) -0.010(8) 0.022(9) -0.019(8)
C33 0.014(8) 0.031(10) 0.027(9) 0.000(8) 0.007(7) 0.011(7)
C34 0.029(10) 0.027(10) 0.024(8) 0.000(7) 0.012(8) -0.008(8)
C36 0.050(13) 0.025(11) 0.054(13) -0.008(10) 0.030(11) -0.024(10)
C39 0.017(9) 0.036(11) 0.034(9) -0.009(8) 0.017(8) -0.018(8)
C41 0.042(13) 0.066(17) 0.034(11) -0.001(11) 0.016(10) -0.005(12)
C42 0.033(11) 0.067(16) 0.019(9) 0.022(10) 0.006(8) -0.003(11)
C43 0.026(9) 0.038(11) 0.014(7) -0.009(7) 0.012(7) -0.007(8)
C44 0.033(10) 0.028(10) 0.021(8) -0.005(7) 0.018(8) -0.008(8)
C45 0.025(9) 0.040(11) 0.018(8) -0.014(8) 0.011(7) -0.016(9)
C46 0.031(9) 0.010(7) 0.014(7) -0.006(6) 0.016(7) -0.008(7)
C48 0.026(9) 0.022(9) 0.018(8) 0.007(7) 0.011(7) 0.014(7)
C49 0.013(9) 0.057(14) 0.032(10) -0.007(9) 0.011(8) -0.001(9)
C50 0.022(9) 0.060(14) 0.024(9) -0.002(9) 0.014(8) -0.005(9)
C51 0.046(13) 0.10(2) 0.035(11) 0.019(13) 0.034(11) 0.025(14)
C52 0.039(11) 0.051(14) 0.025(9) 0.020(9) 0.018(9) 0.029(10)
O100 0.032(7) 0.017(6) 0.018(5) 0.005(5) 0.007(5) 0.000(5)
C100 0.088(19) 0.040(14) 0.039(12) -0.007(11) 0.026(13) -0.007(13)
O101 0.067(11) 0.031(9) 0.028(7) -0.009(6) 0.012(7) 0.004(8)
C101 0.10(2) 0.13(3) 0.068(19) -0.01(2) 0.020(18) 0.07(2)
O102 0.016(6) 0.029(7) 0.045(7) -0.010(6) 0.023(6) -0.015(5)
C102 0.023(10) 0.043(13) 0.057(13) 0.015(11) 0.015(10) 0.011(9)
O103 0.07(2) 0.08(3) 0.049(18) 0.036(18) 0.038(18) 0.06(2)
C103 0.08(4) 0.08(4) 0.13(5) 0.05(4) 0.05(3) 0.06(3)
O104 0.07(2) 0.06(2) 0.07(2) 0.028(19) 0.05(2) 0.003(19)
C104 0.15(5) 0.09(4) 0.03(2) -0.01(3) 0.02(3) 0.08(4)
O106 0.031(7) 0.006(6) 0.042(7) 0.000(5) 0.020(6) 0.003(5)
O107 0.16(2) 0.051(13) 0.084(15) 0.002(11) 0.073(16) 0.027(14)
O109 0.072(13) 0.068(14) 0.054(11) -0.008(9) 0.022(10) -0.011(11)

loop_
_atom_type_symbol
_atom_type_description
_atom_type_scat_dispersion_real
_atom_type_scat_dispersion_imag
_atom_type_scat_source
C C 0.0020 0.0020 'International Tables Vol C Tables 4.2.6.8 and 6.1.1.4'
O O 0.0080 0.0060 'International Tables Vol C Tables 4.2.6.8 and 6.1.1.4'
Rh Rh -1.2870 0.9190 'International Tables Vol C Tables 4.2.6.8 and 6.1.1.4'
H H 0.0000 0.0000 'International Tables Vol C Tables 4.2.6.8 and 6.1.1.4'

loop_
_geom_angle_atom_site_label_1
_geom_angle_atom_site_label_2
_geom_angle_atom_site_label_3
_geom_angle
_geom_angle_site_symmetry_1
_geom_angle_site_symmetry_3
_geom_angle_publ_flag
O3 Rh1 O5 88.7(5) . . ?
O3 Rh1 O8 175.9(5) . . ?
O5 Rh1 O8 90.2(5) . . ?
O3 Rh1 O2 92.2(4) . . ?
O5 Rh1 O2 175.2(5) . . ?
O8 Rh1 O2 88.6(4) . . ?
O3 Rh1 O100 91.0(5) . . ?
O5 Rh1 O100 92.0(5) . . ?
O8 Rh1 O100 92.9(4) . . ?
O2 Rh1 O100 92.7(5) . . ?
O3 Rh1 Rh2 87.1(3) . . ?
O5 Rh1 Rh2 87.9(3) . . ?
O8 Rh1 Rh2 88.9(3) . . ?
O2 Rh1 Rh2 87.4(4) . . ?
O100 Rh1 Rh2 178.1(3) . . ?
O7 Rh2 O1 91.7(5) . . ?
O7 Rh2 O4 176.8(5) . . ?
O1 Rh2 O4 88.4(5) . . ?
O7 Rh2 O6 89.9(5) . . ?
O1 Rh2 O6 175.9(5) . . ?
O4 Rh2 O6 89.8(5) . . ?
O7 Rh2 Rh1 87.5(3) . . ?
O1 Rh2 Rh1 88.0(4) . . ?
O4 Rh2 Rh1 89.3(4) . . ?
O6 Rh2 Rh1 88.3(4) . . ?
O13 Rh3 O15 90.5(5) . . ?
O13 Rh3 O12 91.4(5) . . ?
O15 Rh3 O12 175.4(5) . . ?
O13 Rh3 O18 176.5(5) . . ?
O15 Rh3 O18 88.2(4) . . ?
O12 Rh3 O18 89.7(4) . . ?
O13 Rh3 Rh4 87.9(3) . . ?
O15 Rh3 Rh4 88.3(3) . . ?
O12 Rh3 Rh4 87.6(3) . . ?
O18 Rh3 Rh4 88.8(3) . . ?
O11 Rh4 O14 90.6(4) . . ?
O11 Rh4 O17 89.6(4) . . ?
O14 Rh4 O17 175.3(4) . . ?
O11 Rh4 O16 177.0(5) . . ?
O14 Rh4 O16 88.3(4) . . ?
O17 Rh4 O16 91.3(4) . . ?
O11 Rh4 Rh3 88.8(3) . . ?
O14 Rh4 Rh3 88.5(3) . . ?
O17 Rh4 Rh3 86.8(3) . . ?
O16 Rh4 Rh3 88.4(3) . . ?
C1 O1 Rh2 118.4(11) . . ?
C1 O2 Rh1 118.1(11) . . ?
C2 O3 Rh1 118.3(11) . . ?
C2 O4 Rh2 115.3(10) . . ?
C3 O5 Rh1 118.2(10) . . ?
C3 O6 Rh2 117.9(12) . . ?
C4 O7 Rh2 119.5(11) . . ?
C4 O8 Rh1 115.4(9) . . ?
C8 O9 C5 120.3(13) . . ?
C12 O10 C14 117.5(14) . . ?
C27 O11 Rh4 118.4(9) . . ?
C27 O12 Rh3 118.3(9) . . ?
C28 O13 Rh3 118.7(11) . . ?
C28 O14 Rh4 116.5(10) . . ?
C29 O15 Rh3 118.3(10) . . ?
C29 O16 Rh4 117.1(10) . . ?
C30 O17 Rh4 119.5(10) . . ?
C30 O18 Rh3 117.5(10) . . ?
C34 O19 C31 119.2(13) . . ?
C40 O20 C38 119.1(15) . . ?
O1 C1 O2 125.7(15) . . ?
O1 C1 C46 118.0(15) . 2_655 ?
O2 C1 C46 116.2(15) . 2_655 ?
O3 C2 O4 128.9(15) . . ?
O3 C2 C5 116.4(15) . . ?
O4 C2 C5 114.7(13) . . ?
O6 C3 O5 126.4(16) . . ?
O6 C3 C14 118.3(16) . . ?
O5 C3 C14 115.3(15) . . ?
O7 C4 O8 127.5(14) . . ?
O7 C4 C17 118.4(14) . . ?
O8 C4 C17 114.1(14) . . ?
O9 C5 C7 110.5(13) . . ?
O9 C5 C6 106.7(15) . . ?
C7 C5 C6 109.5(17) . . ?
O9 C5 C2 110.2(13) . . ?
C7 C5 C2 111.1(14) . . ?
C6 C5 C2 108.8(13) . . ?
O9 C8 C13 126.2(15) . . ?
O9 C8 C9 115.6(16) . . ?
C13 C8 C9 118.3(18) . . ?
C10 C9 C8 120.7(17) . . ?
C11 C10 C9 119.4(18) . . ?
C12 C11 C10 118.1(17) . . ?
C13 C12 C11 124.5(17) . . ?
C13 C12 O10 116.8(15) . . ?
C11 C12 O10 118.6(16) . . ?
C12 C13 C8 118.8(16) . . ?
C15 C14 O10 110.1(18) . . ?
C15 C14 C16 116.1(19) . . ?
O10 C14 C16 104.9(16) . . ?
C15 C14 C3 109.2(17) . . ?
O10 C14 C3 109.1(14) . . ?
C16 C14 C3 107.2(17) . . ?
C18 C17 C22 125.7(16) . . ?
C18 C17 C4 117.0(16) . . ?
C22 C17 C4 117.1(16) . . ?
C17 C18 C19 119.9(16) . . ?
C17 C18 C23 122.4(17) . . ?
C19 C18 C23 117.6(17) . . ?
C20 C19 C18 114.7(15) . . ?
C20 C19 C24 121.3(15) . . ?
C18 C19 C24 124.0(16) . . ?
C21 C20 C19 124.0(14) . . ?
C21 C20 C27 118.9(14) . . ?
C19 C20 C27 117.1(14) . . ?
C20 C21 C22 120.7(15) . . ?
C20 C21 C25 121.5(14) . . ?
C22 C21 C25 117.7(15) . . ?
C21 C22 C17 114.9(16) . . ?
C21 C22 C26 120.5(16) . . ?
C17 C22 C26 124.7(16) . . ?
O11 C27 O12 125.9(13) . . ?
O11 C27 C20 116.6(14) . . ?
O12 C27 C20 117.5(13) . . ?
O13 C28 O14 127.7(15) . . ?
O13 C28 C31 115.2(15) . . ?
O14 C28 C31 117.0(14) . . ?
O15 C29 O16 127.7(14) . . ?
O15 C29 C40 115.3(16) . . ?
O16 C29 C40 117.0(15) . . ?
O18 C30 O17 126.3(14) . . ?
O18 C30 C43 116.2(15) . . ?
O17 C30 C43 117.5(15) . . ?
O19 C31 C33 109.0(15) . . ?
O19 C31 C32 102.1(14) . . ?
C33 C31 C32 111.6(14) . . ?
O19 C31 C28 111.4(13) . . ?
C33 C31 C28 115.2(15) . . ?
C32 C31 C28 106.7(15) . . ?
C35 C34 O19 114.5(16) . . ?
C35 C34 C39 121.0(16) . . ?
O19 C34 C39 124.4(15) . . ?
C34 C35 C36 120.2(19) . . ?
C37 C36 C35 119.2(19) . . ?
C38 C37 C36 120(2) . . ?
C37 C38 C39 122.7(18) . . ?
C37 C38 O20 123.4(17) . . ?
C39 C38 O20 113.6(16) . . ?
C34 C39 C38 116.6(16) . . ?
O20 C40 C42 108.0(16) . . ?
O20 C40 C29 111.5(14) . . ?
C42 C40 C29 110.6(15) . . ?
O20 C40 C41 107.9(16) . . ?
C42 C40 C41 109.6(16) . . ?
C29 C40 C41 109.2(16) . . ?
C48 C43 C44 123.6(15) . . ?
C48 C43 C30 121.0(15) . . ?
C44 C43 C30 115.4(15) . . ?
C45 C44 C43 115.9(16) . . ?
C45 C44 C49 122.4(16) . . ?
C43 C44 C49 121.7(15) . . ?
C46 C45 C44 120.6(16) . . ?
C46 C45 C50 122.2(15) . . ?
C44 C45 C50 117.1(17) . . ?
C45 C46 C47 123.9(14) . . ?
C45 C46 C1 118.5(14) . 2_655 ?
C47 C46 C1 117.5(14) . 2_655 ?
C46 C47 C48 116.6(14) . . ?
C46 C47 C51 124.5(15) . . ?
C48 C47 C51 118.6(14) . . ?
C43 C48 C47 119.2(14) . . ?
C43 C48 C52 122.8(16) . . ?
C47 C48 C52 118.0(15) . . ?
C100 O100 Rh1 118.3(12) . . ?

loop_
_geom_bond_atom_site_label_1
_geom_bond_atom_site_label_2
_geom_bond_distance
_geom_bond_site_symmetry_2
_geom_bond_publ_flag
Rh1 O3 2.028(11) . ?
Rh1 O5 2.038(12) . ?
Rh1 O8 2.038(11) . ?
Rh1 O2 2.041(11) . ?
Rh1 O100 2.261(12) . ?
Rh1 Rh2 2.3734(19) . ?
Rh2 O7 2.023(12) . ?
Rh2 O1 2.028(12) . ?
Rh2 O4 2.037(12) . ?
Rh2 O6 2.047(12) . ?
Rh3 O13 2.006(11) . ?
Rh3 O15 2.029(11) . ?
Rh3 O12 2.030(10) . ?
Rh3 O18 2.045(10) . ?
Rh3 Rh4 2.3804(18) . ?
Rh4 O11 2.026(10) . ?
Rh4 O14 2.032(11) . ?
Rh4 O17 2.035(11) . ?
Rh4 O16 2.045(10) . ?
O1 C1 1.26(2) . ?
O2 C1 1.26(2) . ?
O3 C2 1.24(2) . ?
O4 C2 1.26(2) . ?
O5 C3 1.28(2) . ?
O6 C3 1.25(2) . ?
O7 C4 1.22(2) . ?
O8 C4 1.303(19) . ?
O9 C8 1.36(2) . ?
O9 C5 1.43(2) . ?
O10 C12 1.39(2) . ?
O10 C14 1.47(2) . ?
O11 C27 1.242(19) . ?
O12 C27 1.302(19) . ?
O13 C28 1.25(2) . ?
O14 C28 1.268(19) . ?
O15 C29 1.26(2) . ?
O16 C29 1.27(2) . ?
O17 C30 1.26(2) . ?
O18 C30 1.249(19) . ?
O19 C34 1.38(2) . ?
O19 C31 1.43(2) . ?
O20 C40 1.37(2) . ?
O20 C38 1.44(2) . ?
C1 C46 1.50(2) 2_655 ?
C2 C5 1.58(2) . ?
C3 C14 1.55(3) . ?
C4 C17 1.51(2) . ?
C5 C7 1.51(3) . ?
C5 C6 1.55(2) . ?
C8 C13 1.42(2) . ?
C8 C9 1.42(2) . ?
C9 C10 1.41(3) . ?
C10 C11 1.39(3) . ?
C11 C12 1.38(2) . ?
C12 C13 1.35(3) . ?
C14 C15 1.45(3) . ?
C14 C16 1.52(3) . ?
C17 C18 1.32(3) . ?
C17 C22 1.41(2) . ?
C18 C19 1.46(2) . ?
C18 C23 1.52(2) . ?
C19 C20 1.40(2) . ?
C19 C24 1.51(3) . ?
C20 C21 1.38(2) . ?
C20 C27 1.52(2) . ?
C21 C22 1.40(2) . ?
C21 C25 1.49(2) . ?
C22 C26 1.43(2) . ?
C28 C31 1.55(2) . ?
C29 C40 1.54(2) . ?
C30 C43 1.50(2) . ?
C31 C33 1.51(3) . ?
C31 C32 1.53(2) . ?
C34 C35 1.37(3) . ?
C34 C39 1.39(2) . ?
C35 C36 1.40(3) . ?
C36 C37 1.38(3) . ?
C37 C38 1.33(3) . ?
C38 C39 1.42(2) . ?
C40 C42 1.50(3) . ?
C40 C41 1.56(3) . ?
C43 C48 1.36(2) . ?
C43 C44 1.45(2) . ?
C44 C45 1.40(2) . ?
C44 C49 1.50(3) . ?
C45 C46 1.36(2) . ?
C45 C50 1.51(2) . ?
C46 C47 1.41(2) . ?
C46 C1 1.50(2) 2_655 ?
C47 C48 1.44(2) . ?
C47 C51 1.48(3) . ?
C48 C52 1.51(2) . ?
O100 C100 1.502(15) . ?
O101 C101 1.548(17) . ?
O102 C102 1.496(14) . ?
O103 C103 1.523(18) . ?
O104 C104 1.526(18) . ?
O105 C105 1.5997(11) . ?

loop_
_geom_hbond_atom_site_label_D
_geom_hbond_atom_site_label_H
_geom_hbond_atom_site_label_A
_geom_hbond_distance_DH
_geom_hbond_distance_HA
_geom_hbond_distance_DA
_geom_hbond_angle_DHA
_geom_hbond_site_symmetry_A
O100 H100 O101 0.95 1.86 2.710(19) 147.6 1_565
O101 H101 O107 0.84 1.92 2.75(3) 175.2 .
O102 H102 O18 0.84 2.62 3.209(16) 128.6 .
O103 H103 O109 0.84 2.29 2.92(4) 131.6 1_545
O104 H104 O111 0.84 2.50 2.93(5) 112.9 .
O104 H104 O112 0.84 2.65 3.45(11) 159.4 .
O105 H105 O107 0.84 2.67 3.08(6) 111.8 2_665

loop_
_geom_torsion_atom_site_label_1
_geom_torsion_atom_site_label_2
_geom_torsion_atom_site_label_3
_geom_torsion_atom_site_label_4
_geom_torsion
_geom_torsion_site_symmetry_1
_geom_torsion_site_symmetry_2
_geom_torsion_site_symmetry_3
_geom_torsion_site_symmetry_4
_geom_torsion_publ_flag
O3 Rh1 Rh2 O7 -173.0(5) . . . . ?
O5 Rh1 Rh2 O7 98.2(5) . . . . ?
O8 Rh1 Rh2 O7 7.9(5) . . . . ?
O2 Rh1 Rh2 O7 -80.7(5) . . . . ?
O100 Rh1 Rh2 O7 -175(100) . . . . ?
O3 Rh1 Rh2 O1 -81.3(5) . . . . ?
O5 Rh1 Rh2 O1 -170.1(5) . . . . ?
O8 Rh1 Rh2 O1 99.7(5) . . . . ?
O2 Rh1 Rh2 O1 11.0(5) . . . . ?
O100 Rh1 Rh2 O1 -83(10) . . . . ?
O3 Rh1 Rh2 O4 7.1(5) . . . . ?
O5 Rh1 Rh2 O4 -81.7(5) . . . . ?
O8 Rh1 Rh2 O4 -171.9(5) . . . . ?
O2 Rh1 Rh2 O4 99.5(5) . . . . ?
O100 Rh1 Rh2 O4 6(10) . . . . ?
O3 Rh1 Rh2 O6 97.0(5) . . . . ?
O5 Rh1 Rh2 O6 8.2(5) . . . . ?
O8 Rh1 Rh2 O6 -82.1(5) . . . . ?
O2 Rh1 Rh2 O6 -170.7(4) . . . . ?
O100 Rh1 Rh2 O6 95(10) . . . . ?
O13 Rh3 Rh4 O11 85.0(5) . . . . ?
O15 Rh3 Rh4 O11 175.6(5) . . . . ?
O12 Rh3 Rh4 O11 -6.4(5) . . . . ?
O18 Rh3 Rh4 O11 -96.1(4) . . . . ?
O13 Rh3 Rh4 O14 -5.6(4) . . . . ?
O15 Rh3 Rh4 O14 85.0(4) . . . . ?
O12 Rh3 Rh4 O14 -97.0(4) . . . . ?
O18 Rh3 Rh4 O14 173.3(4) . . . . ?
O13 Rh3 Rh4 O17 174.7(4) . . . . ?
O15 Rh3 Rh4 O17 -94.8(4) . . . . ?
O12 Rh3 Rh4 O17 83.2(4) . . . . ?
O18 Rh3 Rh4 O17 -6.5(4) . . . . ?
O13 Rh3 Rh4 O16 -93.9(4) . . . . ?
O15 Rh3 Rh4 O16 -3.3(5) . . . . ?
O12 Rh3 Rh4 O16 174.7(5) . . . . ?
O18 Rh3 Rh4 O16 85.0(4) . . . . ?
O7 Rh2 O1 C1 75.3(12) . . . . ?
O4 Rh2 O1 C1 -101.4(12) . . . . ?
O6 Rh2 O1 C1 -38(8) . . . . ?
Rh1 Rh2 O1 C1 -12.1(12) . . . . ?
O3 Rh1 O2 C1 73.1(12) . . . . ?
O5 Rh1 O2 C1 -27(6) . . . . ?
O8 Rh1 O2 C1 -102.9(12) . . . . ?
O100 Rh1 O2 C1 164.3(11) . . . . ?
Rh2 Rh1 O2 C1 -13.9(11) . . . . ?
O5 Rh1 O3 C2 77.3(12) . . . . ?
O8 Rh1 O3 C2 3(7) . . . . ?
O2 Rh1 O3 C2 -98.0(12) . . . . ?
O100 Rh1 O3 C2 169.3(12) . . . . ?
Rh2 Rh1 O3 C2 -10.6(12) . . . . ?
O7 Rh2 O4 C2 -9(10) . . . . ?
O1 Rh2 O4 C2 82.1(12) . . . . ?
O6 Rh2 O4 C2 -94.2(12) . . . . ?
Rh1 Rh2 O4 C2 -5.9(11) . . . . ?
O3 Rh1 O5 C3 -95.4(12) . . . . ?
O8 Rh1 O5 C3 80.6(11) . . . . ?
O2 Rh1 O5 C3 5(6) . . . . ?
O100 Rh1 O5 C3 173.6(11) . . . . ?
Rh2 Rh1 O5 C3 -8.3(11) . . . . ?
O7 Rh2 O6 C3 -98.4(12) . . . . ?
O1 Rh2 O6 C3 15(8) . . . . ?
O4 Rh2 O6 C3 78.4(12) . . . . ?
Rh1 Rh2 O6 C3 -10.9(11) . . . . ?
O1 Rh2 O7 C4 -96.2(15) . . . . ?
O4 Rh2 O7 C4 -5(10) . . . . ?
O6 Rh2 O7 C4 80.0(15) . . . . ?
Rh1 Rh2 O7 C4 -8.3(14) . . . . ?
O3 Rh1 O8 C4 -23(7) . . . . ?
O5 Rh1 O8 C4 -97.8(12) . . . . ?
O2 Rh1 O8 C4 77.5(12) . . . . ?
O100 Rh1 O8 C4 170.1(12) . . . . ?
Rh2 Rh1 O8 C4 -9.9(12) . . . . ?
O14 Rh4 O11 C27 98.2(12) . . . . ?
O17 Rh4 O11 C27 -77.2(12) . . . . ?
O16 Rh4 O11 C27 31(10) . . . . ?
Rh3 Rh4 O11 C27 9.7(11) . . . . ?
O13 Rh3 O12 C27 -82.4(11) . . . . ?
O15 Rh3 O12 C27 31(7) . . . . ?
O18 Rh3 O12 C27 94.2(11) . . . . ?
Rh4 Rh3 O12 C27 5.4(10) . . . . ?
O15 Rh3 O13 C28 -79.8(11) . . . . ?
O12 Rh3 O13 C28 96.0(11) . . . . ?
O18 Rh3 O13 C28 -11(8) . . . . ?
Rh4 Rh3 O13 C28 8.4(11) . . . . ?
O11 Rh4 O14 C28 -84.4(10) . . . . ?
O17 Rh4 O14 C28 8(5) . . . . ?
O16 Rh4 O14 C28 92.9(10) . . . . ?
Rh3 Rh4 O14 C28 4.5(9) . . . . ?
O13 Rh3 O15 C29 91.2(13) . . . . ?
O12 Rh3 O15 C29 -23(7) . . . . ?
O18 Rh3 O15 C29 -85.5(13) . . . . ?
Rh4 Rh3 O15 C29 3.4(12) . . . . ?
O11 Rh4 O16 C29 -17(10) . . . . ?
O14 Rh4 O16 C29 -84.2(12) . . . . ?
O17 Rh4 O16 C29 91.1(12) . . . . ?
Rh3 Rh4 O16 C29 4.3(12) . . . . ?
O11 Rh4 O17 C30 99.6(10) . . . . ?
O14 Rh4 O17 C30 8(5) . . . . ?
O16 Rh4 O17 C30 -77.5(11) . . . . ?
Rh3 Rh4 O17 C30 10.8(10) . . . . ?
O13 Rh3 O18 C30 24(8) . . . . ?
O15 Rh3 O18 C30 92.8(11) . . . . ?
O12 Rh3 O18 C30 -83.1(10) . . . . ?
Rh4 Rh3 O18 C30 4.5(10) . . . . ?
Rh2 O1 C1 O2 5(2) . . . . ?
Rh2 O1 C1 C46 -174.8(10) . . . 2_655 ?
Rh1 O2 C1 O1 9(2) . . . . ?
Rh1 O2 C1 C46 -172.0(10) . . . 2_655 ?
Rh1 O3 C2 O4 10(2) . . . . ?
Rh1 O3 C2 C5 -169.9(10) . . . . ?
Rh2 O4 C2 O3 -1(2) . . . . ?
Rh2 O4 C2 C5 178.5(10) . . . . ?
Rh2 O6 C3 O5 8(2) . . . . ?
Rh2 O6 C3 C14 -172.2(11) . . . . ?
Rh1 O5 C3 O6 2(2) . . . . ?
Rh1 O5 C3 C14 -178.1(11) . . . . ?
Rh2 O7 C4 O8 3(3) . . . . ?
Rh2 O7 C4 C17 -177.1(12) . . . . ?
Rh1 O8 C4 O7 7(3) . . . . ?
Rh1 O8 C4 C17 -173.7(11) . . . . ?
C8 O9 C5 C7 63.9(19) . . . . ?
C8 O9 C5 C6 -177.2(16) . . . . ?
C8 O9 C5 C2 -59.2(19) . . . . ?
O3 C2 C5 O9 140.2(15) . . . . ?
O4 C2 C5 O9 -39.4(19) . . . . ?
O3 C2 C5 C7 17(2) . . . . ?
O4 C2 C5 C7 -162.2(15) . . . . ?
O3 C2 C5 C6 -103(2) . . . . ?
O4 C2 C5 C6 77(2) . . . . ?
C5 O9 C8 C13 20(3) . . . . ?
C5 O9 C8 C9 -161.4(15) . . . . ?
O9 C8 C9 C10 -178.7(16) . . . . ?
C13 C8 C9 C10 0(3) . . . . ?
C8 C9 C10 C11 4(3) . . . . ?
C9 C10 C11 C12 -4(3) . . . . ?
C10 C11 C12 C13 -2(3) . . . . ?
C10 C11 C12 O10 -176.3(15) . . . . ?
C14 O10 C12 C13 76(2) . . . . ?
C14 O10 C12 C11 -109.3(18) . . . . ?
C11 C12 C13 C8 6(3) . . . . ?
O10 C12 C13 C8 -179.5(15) . . . . ?
O9 C8 C13 C12 173.6(18) . . . . ?
C9 C8 C13 C12 -5(3) . . . . ?
C12 O10 C14 C15 56(2) . . . . ?
C12 O10 C14 C16 -178.3(16) . . . . ?
C12 O10 C14 C3 -64(2) . . . . ?
O6 C3 C14 C15 0(2) . . . . ?
O5 C3 C14 C15 -179.8(16) . . . . ?
O6 C3 C14 O10 120.5(17) . . . . ?
O5 C3 C14 O10 -59(2) . . . . ?
O6 C3 C14 C16 -126.5(18) . . . . ?
O5 C3 C14 C16 54(2) . . . . ?
O7 C4 C17 C18 79(2) . . . . ?
O8 C4 C17 C18 -101(2) . . . . ?
O7 C4 C17 C22 -95(2) . . . . ?
O8 C4 C17 C22 85(2) . . . . ?
C22 C17 C18 C19 1(3) . . . . ?
C4 C17 C18 C19 -172.4(16) . . . . ?
C22 C17 C18 C23 -176(2) . . . . ?
C4 C17 C18 C23 10(3) . . . . ?
C17 C18 C19 C20 2(3) . . . . ?
C23 C18 C19 C20 179.4(19) . . . . ?
C17 C18 C19 C24 -178(2) . . . . ?
C23 C18 C19 C24 -1(3) . . . . ?
C18 C19 C20 C21 -3(3) . . . . ?
C24 C19 C20 C21 177.2(19) . . . . ?
C18 C19 C20 C27 177.6(15) . . . . ?
C24 C19 C20 C27 -2(3) . . . . ?
C19 C20 C21 C22 1(3) . . . . ?
C27 C20 C21 C22 -179.9(15) . . . . ?
C19 C20 C21 C25 -175.9(17) . . . . ?
C27 C20 C21 C25 3(2) . . . . ?
C20 C21 C22 C17 2(2) . . . . ?
C25 C21 C22 C17 179.4(16) . . . . ?
C20 C21 C22 C26 -179.1(19) . . . . ?
C25 C21 C22 C26 -2(3) . . . . ?
C18 C17 C22 C21 -4(3) . . . . ?
C4 C17 C22 C21 170.1(15) . . . . ?
C18 C17 C22 C26 178(2) . . . . ?
C4 C17 C22 C26 -8(3) . . . . ?
Rh4 O11 C27 O12 -8(2) . . . . ?
Rh4 O11 C27 C20 171.5(10) . . . . ?
Rh3 O12 C27 O11 1(2) . . . . ?
Rh3 O12 C27 C20 -179.1(10) . . . . ?
C21 C20 C27 O11 -64(2) . . . . ?
C19 C20 C27 O11 115.0(18) . . . . ?
C21 C20 C27 O12 115.8(17) . . . . ?
C19 C20 C27 O12 -65(2) . . . . ?
Rh3 O13 C28 O14 -8(2) . . . . ?
Rh3 O13 C28 C31 169.2(9) . . . . ?
Rh4 O14 C28 O13 1(2) . . . . ?
Rh4 O14 C28 C31 -175.9(9) . . . . ?
Rh3 O15 C29 O16 -1(3) . . . . ?
Rh3 O15 C29 C40 -179.0(11) . . . . ?
Rh4 O16 C29 O15 -3(2) . . . . ?
Rh4 O16 C29 C40 175.1(11) . . . . ?
Rh3 O18 C30 O17 3(2) . . . . ?
Rh3 O18 C30 C43 -179.5(10) . . . . ?
Rh4 O17 C30 O18 -11(2) . . . . ?
Rh4 O17 C30 C43 171.6(10) . . . . ?
C34 O19 C31 C33 74.3(19) . . . . ?
C34 O19 C31 C32 -167.5(15) . . . . ?
C34 O19 C31 C28 -54(2) . . . . ?
O13 C28 C31 O19 -38.3(19) . . . . ?
O14 C28 C31 O19 139.0(14) . . . . ?
O13 C28 C31 C33 -163.1(14) . . . . ?
O14 C28 C31 C33 14.2(19) . . . . ?
O13 C28 C31 C32 72.4(17) . . . . ?
O14 C28 C31 C32 -110.3(16) . . . . ?
C31 O19 C34 C35 179.5(17) . . . . ?
C31 O19 C34 C39 3(3) . . . . ?
O19 C34 C35 C36 -178.8(19) . . . . ?
C39 C34 C35 C36 -2(3) . . . . ?
C34 C35 C36 C37 7(3) . . . . ?
C35 C36 C37 C38 -7(3) . . . . ?
C36 C37 C38 C39 2(3) . . . . ?
C36 C37 C38 O20 -171(2) . . . . ?
C40 O20 C38 C37 -101(2) . . . . ?
C40 O20 C38 C39 85(2) . . . . ?
C35 C34 C39 C38 -3(3) . . . . ?
O19 C34 C39 C38 173.3(18) . . . . ?
C37 C38 C39 C34 3(3) . . . . ?
O20 C38 C39 C34 177.3(17) . . . . ?
C38 O20 C40 C42 -175.1(15) . . . . ?
C38 O20 C40 C29 -54(2) . . . . ?
C38 O20 C40 C41 66.4(19) . . . . ?
O15 C29 C40 O20 90(2) . . . . ?
O16 C29 C40 O20 -88(2) . . . . ?
O15 C29 C40 C42 -149.9(18) . . . . ?
O16 C29 C40 C42 32(2) . . . . ?
O15 C29 C40 C41 -29(2) . . . . ?
O16 C29 C40 C41 152.4(17) . . . . ?
O18 C30 C43 C48 -72(2) . . . . ?
O17 C30 C43 C48 106(2) . . . . ?
O18 C30 C43 C44 110.2(17) . . . . ?
O17 C30 C43 C44 -72.0(19) . . . . ?
C48 C43 C44 C45 0(3) . . . . ?
C30 C43 C44 C45 178.5(16) . . . . ?
C48 C43 C44 C49 179.6(18) . . . . ?
C30 C43 C44 C49 -2(3) . . . . ?
C43 C44 C45 C46 -2(3) . . . . ?
C49 C44 C45 C46 178.8(17) . . . . ?
C43 C44 C45 C50 174.3(17) . . . . ?
C49 C44 C45 C50 -5(3) . . . . ?
C44 C45 C46 C47 5(3) . . . . ?
C50 C45 C46 C47 -171.4(17) . . . . ?
C44 C45 C46 C1 -178.1(16) . . . 2_655 ?
C50 C45 C46 C1 6(3) . . . 2_655 ?
C45 C46 C47 C48 -5(2) . . . . ?
C1 C46 C47 C48 177.3(14) 2_655 . . . ?
C45 C46 C47 C51 -179(2) . . . . ?
C1 C46 C47 C51 3(3) 2_655 . . . ?
C44 C43 C48 C47 -1(3) . . . . ?
C30 C43 C48 C47 -179.3(16) . . . . ?
C44 C43 C48 C52 -178.4(18) . . . . ?
C30 C43 C48 C52 3(3) . . . . ?
C46 C47 C48 C43 3(2) . . . . ?
C51 C47 C48 C43 177.8(19) . . . . ?
C46 C47 C48 C52 -179.2(17) . . . . ?
C51 C47 C48 C52 -5(3) . . . . ?
O3 Rh1 O100 C100 -51.0(16) . . . . ?
O5 Rh1 O100 C100 37.7(16) . . . . ?
O8 Rh1 O100 C100 128.0(16) . . . . ?
O2 Rh1 O100 C100 -143.2(16) . . . . ?
Rh2 Rh1 O100 C100 -49(11) . . . . ?
